data_7701821
loop_
_publ_author_name
'Capel Berdiell, Izar'
'Farmiloe, Sarah E.'
'Kulmaczewski, Rafal'
'Halcrow, Malcolm'

_publ_section_title
;
 Molecular Squares, Coordination Polymers and Mononuclear Complexes
 Supported by 2,4-Dipyrazolyl-6H-1,3,5-triazine and
 4,6-Dipyrazolylpyrimidine Ligands
;
_journal_name_full 'Dalton Transactions'
_journal_paper_doi 10.1039/C9DT04003J
_journal_year 2019
_chemical_formula_moiety 'C13 H10 Fe N8 S2'
_chemical_formula_sum 'C13 H10 Fe N8 S2'
_chemical_formula_weight 398.26
_chemical_name_systematic 'Catena-[2-methyl-4,6-(pyrazol-1-yl)pyrimidine]-di-isothiocyanato iron(II)'
_space_group_crystal_system tetragonal
_space_group_IT_number 88
_space_group_name_Hall '-I 4ad'
_space_group_name_H-M_alt 'I 41/a :2'
_atom_sites_solution_hydrogens geom
_atom_sites_solution_primary direct
_atom_sites_solution_secondary difmap
_audit_creation_date 2019-07-05
_audit_creation_method
;
  Olex2 1.2
  (compiled Apr 23 2013 17:54:37, GUI svn.r4466)
;
_audit_update_record
;
2019-10-04 deposited with the CCDC.	2019-11-05 downloaded from the CCDC.
;
_cell_angle_alpha 90.00
_cell_angle_beta 90.00
_cell_angle_gamma 90.00
_cell_formula_units_Z 16
_cell_length_a 16.1912(6)
_cell_length_b 16.1912(6)
_cell_length_c 25.146(3)
_cell_measurement_reflns_used 3153
_cell_measurement_temperature 120(2)
_cell_measurement_theta_max 71.88
_cell_measurement_theta_min 5.22
_cell_volume 6592.1(9)
_computing_cell_refinement 'CrysAlisPro, Agilent Technologies'
_computing_data_collection 'CrysAlisPro, Agilent Technologies'
_computing_data_reduction 'CrysAlisPro, Agilent Technologies'
_computing_molecular_graphics 'XSEED (Barbour, 2001)'
_computing_publication_material
;
O. V. Dolomanov, L. J. Bourhis, R. J. Gildea, J. A. K. Howard and H. Puschmann,
OLEX2: a complete structure solution, refinement and analysis program.
J. Appl. Cryst. (2009). 42, 339-341.
;
_computing_structure_refinement 'SHELXL-97 (Sheldrick, 1997)'
_computing_structure_solution 'SHELXS-97 (Sheldrick, 1990)'
_diffrn_ambient_temperature 120(2)
_diffrn_detector_area_resol_mean 5.3095
_diffrn_measured_fraction_theta_full 0.985
_diffrn_measured_fraction_theta_max 0.974
_diffrn_measurement_device_type 'SuperNova, Dual, Cu at zero, Atlas'
_diffrn_measurement_method '\w scans'
_diffrn_radiation_monochromator mirror
_diffrn_radiation_source 'SuperNova (Cu) X-ray Source'
_diffrn_radiation_type CuK\a
_diffrn_radiation_wavelength 1.54184
_diffrn_reflns_av_R_equivalents 0.0219
_diffrn_reflns_av_unetI/netI 0.0263
_diffrn_reflns_limit_h_max 19
_diffrn_reflns_limit_h_min -19
_diffrn_reflns_limit_k_max 19
_diffrn_reflns_limit_k_min -14
_diffrn_reflns_limit_l_max 29
_diffrn_reflns_limit_l_min -23
_diffrn_reflns_number 7784
_diffrn_reflns_theta_full 72.00
_diffrn_reflns_theta_max 73.39
_diffrn_reflns_theta_min 3.25
_diffrn_standards_decay_% 0
_diffrn_standards_interval_count 0
_diffrn_standards_interval_time 0
_diffrn_standards_number 0
_exptl_absorpt_coefficient_mu 9.830
_exptl_absorpt_correction_T_max 1.000
_exptl_absorpt_correction_T_min 0.528
_exptl_absorpt_correction_type multi-scan
_exptl_absorpt_process_details
; 
CrysAlisPro, Agilent Technologies,
Version 1.171.36.24 (release 03-12-2012 CrysAlis171 .NET)
Empirical absorption correction using spherical harmonics,
 implemented in SCALE3 ABSPACK scaling algorithm.
;
_exptl_crystal_colour red
_exptl_crystal_density_diffrn 1.605
_exptl_crystal_density_method 'not measured'
_exptl_crystal_description plate
_exptl_crystal_F_000 3232
_exptl_crystal_preparation 'Magnetic properties'
_exptl_crystal_recrystallization_method 'Re-crystallisation from solvent: methanol'
_exptl_crystal_size_max 0.40
_exptl_crystal_size_mid 0.35
_exptl_crystal_size_min 0.10
_refine_diff_density_max 0.635
_refine_diff_density_min -0.399
_refine_diff_density_rms 0.066
_refine_ls_extinction_method none
_refine_ls_goodness_of_fit_ref 1.076
_refine_ls_hydrogen_treatment constr
_refine_ls_matrix_type full
_refine_ls_number_parameters 218
_refine_ls_number_reflns 3232
_refine_ls_number_restraints 0
_refine_ls_restrained_S_all 1.076
_refine_ls_R_factor_all 0.0633
_refine_ls_R_factor_gt 0.0558
_refine_ls_shift/su_max 0.001
_refine_ls_shift/su_mean 0.000
_refine_ls_structure_factor_coef Fsqd
_refine_ls_weighting_details 'calc w=1/[\s^2^(Fo^2^)+(0.0849P)^2^+10.8593P] where P=(Fo^2^+2Fc^2^)/3'
_refine_ls_weighting_scheme calc
_refine_ls_wR_factor_gt 0.1506
_refine_ls_wR_factor_ref 0.1565
_reflns_number_gt 2786
_reflns_number_total 3232
_reflns_threshold_expression >2sigma(I)
_cod_data_source_file c9dt04003j2.cif
_cod_data_source_block 89-scn
_cod_original_cell_volume 6592.1(8)
_cod_original_sg_symbol_H-M 'I 41/a'
_cod_database_code 7701821
_olex2_refinement_description
;
1. Fixed Uiso
 At 1.2 times of:
  All C(H) groups
 At 1.5 times of:
  All C(H,H,H) groups
2.a Aromatic/amide H refined with riding coordinates:
 C11(H11), C17(H17), C18(H18), C19(H19), C22(H22), C23(H23), C24(H24)
2.b Idealised Me refined as rotating group:
 C14(H14A,H14B,H14C)
;

loop_
_space_group_symop_id
_space_group_symop_operation_xyz
1 'x, y, z'
2 '-y+3/4, x+1/4, z+1/4'
3 '-x, -y+1/2, z'
4 'y+1/4, -x+1/4, z+1/4'
5 'x+1/2, y+1/2, z+1/2'
6 '-y+5/4, x+3/4, z+3/4'
7 '-x+1/2, -y+1, z+1/2'
8 'y+3/4, -x+3/4, z+3/4'
9 '-x, -y, -z'
10 'y-3/4, -x-1/4, -z-1/4'
11 'x, y-1/2, -z'
12 '-y-1/4, x-1/4, -z-1/4'
13 '-x+1/2, -y+1/2, -z+1/2'
14 'y-1/4, -x+1/4, -z+1/4'
15 'x+1/2, y, -z+1/2'
16 '-y+1/4, x+1/4, -z+1/4'

loop_
_atom_site_label
_atom_site_type_symbol
_atom_site_fract_x
_atom_site_fract_y
_atom_site_fract_z
_atom_site_U_iso_or_equiv
_atom_site_adp_type
_atom_site_occupancy
_atom_site_symmetry_multiplicity
_atom_site_calc_flag
_atom_site_refinement_flags
Fe1 Fe 0.72116(4) 0.53027(4) 0.809934(19) 0.0482(2) Uani 1 1 d .
N2 N 0.8408(2) 0.5706(3) 0.80327(13) 0.0616(9) Uani 1 1 d .
C3 C 0.9051(3) 0.5855(2) 0.82083(15) 0.0516(9) Uani 1 1 d .
S4 S 0.99332(8) 0.61108(8) 0.84436(6) 0.0789(4) Uani 1 1 d .
N5 N 0.7678(2) 0.4067(2) 0.80854(12) 0.0571(8) Uani 1 1 d .
C6 C 0.8086(2) 0.3497(3) 0.79720(15) 0.0509(9) Uani 1 1 d .
S7 S 0.86780(7) 0.27189(7) 0.78509(6) 0.0740(4) Uani 1 1 d .
C8 C 0.6955(2) 0.4996(3) 0.68567(13) 0.0501(9) Uani 1 1 d .
N9 N 0.66123(18) 0.49257(19) 0.73380(10) 0.0445(7) Uani 1 1 d .
C10 C 0.5916(2) 0.4497(2) 0.73747(13) 0.0431(7) Uani 1 1 d .
C11 C 0.5522(2) 0.4145(2) 0.69455(13) 0.0452(8) Uani 1 1 d .
H11 H 0.5020 0.3844 0.6977 0.054 Uiso 1 1 calc R
C12 C 0.5921(2) 0.4268(2) 0.64628(13) 0.0435(8) Uani 1 1 d .
N13 N 0.66375(19) 0.4653(2) 0.64151(10) 0.0463(7) Uani 1 1 d .
C14 C 0.7726(3) 0.5484(4) 0.68019(16) 0.0744(14) Uani 1 1 d .
H14A H 0.8156 0.5140 0.6641 0.112 Uiso 1 1 calc R
H14B H 0.7908 0.5669 0.7154 0.112 Uiso 1 1 calc R
H14C H 0.7622 0.5965 0.6575 0.112 Uiso 1 1 calc R
N15 N 0.55877(19) 0.44208(19) 0.78880(11) 0.0464(7) Uani 1 1 d .
N16 N 0.59965(19) 0.47903(19) 0.83001(11) 0.0469(7) Uani 1 1 d .
C17 C 0.5545(3) 0.4618(3) 0.87284(14) 0.0543(9) Uani 1 1 d .
H17 H 0.5676 0.4797 0.9078 0.065 Uiso 1 1 calc R
C18 C 0.4859(3) 0.4146(3) 0.86009(17) 0.0663(12) Uani 1 1 d .
H18 H 0.4448 0.3949 0.8839 0.080 Uiso 1 1 calc R
C19 C 0.4894(3) 0.4021(3) 0.80648(16) 0.0594(10) Uani 1 1 d .
H19 H 0.4512 0.3717 0.7855 0.071 Uiso 1 1 calc R
N20 N 0.55766(19) 0.3978(2) 0.59901(11) 0.0507(7) Uani 1 1 d .
N21 N 0.5983(2) 0.4137(2) 0.55184(11) 0.0552(8) Uani 1 1 d .
C22 C 0.5480(3) 0.3842(3) 0.51461(16) 0.0685(13) Uani 1 1 d .
H22 H 0.5593 0.3861 0.4776 0.082 Uiso 1 1 calc R
C23 C 0.4767(3) 0.3502(4) 0.5366(2) 0.0774(14) Uani 1 1 d .
H23 H 0.4320 0.3256 0.5179 0.093 Uiso 1 1 calc R
C24 C 0.4837(3) 0.3591(3) 0.59053(18) 0.0674(12) Uani 1 1 d .
H24 H 0.4451 0.3419 0.6167 0.081 Uiso 1 1 calc R

loop_
_atom_site_aniso_label
_atom_site_aniso_U_11
_atom_site_aniso_U_22
_atom_site_aniso_U_33
_atom_site_aniso_U_23
_atom_site_aniso_U_13
_atom_site_aniso_U_12
Fe1 0.0593(4) 0.0608(4) 0.0246(3) -0.0020(2) -0.0021(2) -0.0105(3)
N2 0.061(2) 0.084(2) 0.0401(16) 0.0024(15) -0.0072(15) -0.0188(18)
C3 0.064(2) 0.051(2) 0.0400(18) -0.0015(15) 0.0028(17) 0.0033(17)
S4 0.0617(7) 0.0757(7) 0.0992(9) -0.0259(7) -0.0148(6) 0.0049(5)
N5 0.071(2) 0.064(2) 0.0366(16) -0.0074(14) -0.0013(14) 0.0023(17)
C6 0.0481(19) 0.061(2) 0.0436(19) 0.0044(16) 0.0045(15) -0.0136(17)
S7 0.0629(7) 0.0626(6) 0.0964(9) -0.0005(6) 0.0219(6) -0.0056(5)
C8 0.052(2) 0.072(2) 0.0271(17) -0.0068(15) -0.0001(13) -0.0040(18)
N9 0.0480(16) 0.0605(17) 0.0249(13) -0.0053(11) 0.0005(11) -0.0037(13)
C10 0.0472(18) 0.0512(19) 0.0311(16) -0.0051(13) 0.0008(13) 0.0059(14)
C11 0.0404(17) 0.058(2) 0.0369(17) -0.0082(14) -0.0015(13) 0.0024(15)
C12 0.0457(18) 0.0539(19) 0.0309(16) -0.0110(14) -0.0054(13) 0.0084(15)
N13 0.0507(17) 0.0641(18) 0.0241(13) -0.0074(12) 0.0001(11) 0.0047(14)
C14 0.071(3) 0.123(4) 0.0290(18) -0.008(2) 0.0067(17) -0.037(3)
N15 0.0494(16) 0.0576(17) 0.0322(14) -0.0077(12) 0.0043(12) -0.0036(13)
N16 0.0586(18) 0.0533(17) 0.0288(14) -0.0061(12) 0.0062(12) -0.0037(14)
C17 0.066(2) 0.061(2) 0.0352(18) -0.0061(16) 0.0136(16) 0.0004(18)
C18 0.064(3) 0.086(3) 0.049(2) -0.005(2) 0.0228(19) -0.013(2)
C19 0.052(2) 0.076(3) 0.049(2) -0.0084(19) 0.0088(16) -0.0154(19)
N20 0.0503(17) 0.069(2) 0.0330(15) -0.0137(13) -0.0063(12) 0.0088(14)
N21 0.0623(19) 0.073(2) 0.0300(15) -0.0130(14) -0.0076(13) 0.0134(16)
C22 0.082(3) 0.088(3) 0.036(2) -0.021(2) -0.0186(19) 0.021(2)
C23 0.068(3) 0.100(4) 0.063(3) -0.030(3) -0.029(2) 0.008(3)
C24 0.058(2) 0.089(3) 0.056(2) -0.019(2) -0.0156(19) 0.002(2)

loop_
_atom_type_symbol
_atom_type_description
_atom_type_scat_dispersion_real
_atom_type_scat_dispersion_imag
_atom_type_scat_source
C C 0.0181 0.0091 'International Tables Vol C Tables 4.2.6.8 and 6.1.1.4'
H H 0.0000 0.0000 'International Tables Vol C Tables 4.2.6.8 and 6.1.1.4'
N N 0.0311 0.0180 'International Tables Vol C Tables 4.2.6.8 and 6.1.1.4'
Fe Fe -1.1336 3.1974 'International Tables Vol C Tables 4.2.6.8 and 6.1.1.4'
S S 0.3331 0.5567 'International Tables Vol C Tables 4.2.6.8 and 6.1.1.4'

loop_
_geom_angle_atom_site_label_1
_geom_angle_atom_site_label_2
_geom_angle_atom_site_label_3
_geom_angle
_geom_angle_site_symmetry_1
_geom_angle_site_symmetry_3
N2 Fe1 N5 87.87(15) . .
N2 Fe1 N9 115.32(12) . .
N2 Fe1 N13 89.18(13) . 4_565
N2 Fe1 N16 170.43(12) . .
N2 Fe1 N21 96.21(15) . 4_565
N5 Fe1 N9 83.32(12) . .
N5 Fe1 N13 114.05(11) . 4_565
N5 Fe1 N16 88.10(13) . .
N5 Fe1 N21 172.19(12) . 4_565
N9 Fe1 N13 151.19(12) . 4_565
N16 Fe1 N9 72.78(11) . .
N16 Fe1 N13 84.53(11) . 4_565
N21 Fe1 N9 88.91(11) 4_565 .
N21 Fe1 N13 72.77(11) 4_565 4_565
N21 Fe1 N16 88.84(13) 4_565 .
C3 N2 Fe1 152.3(3) . .
N2 C3 S4 177.0(4) . .
C6 N5 Fe1 160.2(3) . .
N5 C6 S7 176.4(4) . .
N9 C8 N13 123.7(3) . .
N9 C8 C14 118.6(3) . .
N13 C8 C14 117.7(3) . .
C8 N9 Fe1 125.0(2) . .
C10 N9 Fe1 116.9(2) . .
C10 N9 C8 117.4(3) . .
N9 C10 C11 123.8(3) . .
N9 C10 N15 115.7(3) . .
C11 C10 N15 120.5(3) . .
C10 C11 H11 123.0 . .
C10 C11 C12 114.1(3) . .
C12 C11 H11 123.0 . .
C11 C12 N20 120.6(3) . .
N13 C12 C11 123.7(3) . .
N13 C12 N20 115.6(3) . .
C8 N13 Fe1 125.7(3) . 6_544
C12 N13 Fe1 117.2(2) . 6_544
C12 N13 C8 117.1(3) . .
C8 C14 H14A 109.5 . .
C8 C14 H14B 109.5 . .
C8 C14 H14C 109.5 . .
H14A C14 H14B 109.5 . .
H14A C14 H14C 109.5 . .
H14B C14 H14C 109.5 . .
N16 N15 C10 118.4(3) . .
N16 N15 C19 110.9(3) . .
C19 N15 C10 130.7(3) . .
N15 N16 Fe1 115.2(2) . .
C17 N16 Fe1 139.3(3) . .
C17 N16 N15 104.8(3) . .
N16 C17 H17 124.2 . .
N16 C17 C18 111.6(3) . .
C18 C17 H17 124.2 . .
C17 C18 H18 126.9 . .
C19 C18 C17 106.1(4) . .
C19 C18 H18 126.9 . .
N15 C19 H19 126.7 . .
C18 C19 N15 106.5(4) . .
C18 C19 H19 126.7 . .
N21 N20 C12 118.6(3) . .
C24 N20 C12 129.6(3) . .
C24 N20 N21 111.6(3) . .
N20 N21 Fe1 115.4(2) . 6_544
C22 N21 Fe1 140.3(3) . 6_544
C22 N21 N20 104.2(4) . .
N21 C22 H22 124.1 . .
N21 C22 C23 111.7(4) . .
C23 C22 H22 124.1 . .
C22 C23 H23 126.8 . .
C24 C23 C22 106.4(4) . .
C24 C23 H23 126.8 . .
N20 C24 H24 127.0 . .
C23 C24 N20 106.0(5) . .
C23 C24 H24 127.0 . .

loop_
_geom_bond_atom_site_label_1
_geom_bond_atom_site_label_2
_geom_bond_distance
_geom_bond_site_symmetry_2
Fe1 N2 2.051(4) .
Fe1 N5 2.139(4) .
Fe1 N9 2.231(3) .
Fe1 N13 2.245(3) 4_565
Fe1 N16 2.194(3) .
Fe1 N21 2.184(4) 4_565
N2 C3 1.157(5) .
C3 S4 1.601(4) .
N5 C6 1.171(5) .
C6 S7 1.611(5) .
C8 N9 1.336(4) .
C8 N13 1.344(4) .
C8 C14 1.483(6) .
N9 C10 1.326(5) .
C10 C11 1.379(5) .
C10 N15 1.402(4) .
C11 H11 0.9500 .
C11 C12 1.390(5) .
C12 N13 1.322(5) .
C12 N20 1.394(4) .
C14 H14A 0.9800 .
C14 H14B 0.9800 .
C14 H14C 0.9800 .
N15 N16 1.367(4) .
N15 C19 1.370(5) .
N16 C17 1.332(5) .
C17 H17 0.9500 .
C17 C18 1.384(6) .
C18 H18 0.9500 .
C18 C19 1.364(6) .
C19 H19 0.9500 .
N20 N21 1.381(5) .
N20 C24 1.368(6) .
N21 C22 1.329(5) .
C22 H22 0.9500 .
C22 C23 1.395(8) .
C23 H23 0.9500 .
C23 C24 1.368(7) .
C24 H24 0.9500 .
